data_7003544
loop_
_publ_author_name
'Kermagoret, Anthony'
'Braunstein, Pierre'

_publ_section_title
;
 Contrasting bonding modes of a tridentate bis(oxazoline)phosphine
 ligand in cobalt and iron vs. palladium complexes: unprecedented
 N,N-coordination for a N,P,N ligand
;
_journal_issue 5
_journal_name_full 'Dalton Transactions'
_journal_page_first 585
_journal_page_last 587
_journal_paper_doi 10.1039/b717021c
_journal_year 2008
_chemical_formula_moiety '2 (C18 H25 Cl2 Co N2 O2 P), C7 H7'
_chemical_formula_sum 'C43 H57 Cl4 Co2 N4 O4 P2'
_chemical_formula_weight 1015.53
_chemical_name_systematic
;
?
;
_space_group_IT_number 14
_symmetry_cell_setting monoclinic
_symmetry_space_group_name_Hall '-P 2ybc'
_symmetry_space_group_name_H-M 'P 1 21/c 1'
_atom_sites_solution_hydrogens geom
_atom_sites_solution_primary direct
_atom_sites_solution_secondary difmap
_audit_creation_method SHELXL-97
_cell_angle_alpha 90.00
_cell_angle_beta 111.606(2)
_cell_angle_gamma 90.00
_cell_formula_units_Z 2
_cell_length_a 9.1785(2)
_cell_length_b 12.1326(5)
_cell_length_c 23.4657(7)
_cell_measurement_reflns_used 9400
_cell_measurement_temperature 173(2)
_cell_measurement_theta_max 27.485
_cell_measurement_theta_min 0.998
_cell_volume 2429.52(14)
_computing_cell_refinement 'Denzo (Nonius B.V., 1998)'
_computing_data_collection 'Collect (Nonius B.V., 1998)'
_computing_data_reduction 'Denzo (Nonius B.V., 1998)'
_computing_molecular_graphics 'PLATON 98 (Spek, 1998)'
_computing_publication_material 'SHELXL-97 (Sheldrick, 1997)'
_computing_structure_refinement 'SHELXL-97 (Sheldrick, 1997)'
_computing_structure_solution 'SHELXS-97 (Sheldrick, 1997)'
_diffrn_ambient_temperature 173(2)
_diffrn_measured_fraction_theta_full 0.997
_diffrn_measured_fraction_theta_max 0.997
_diffrn_measurement_device_type KappaCCD
_diffrn_measurement_method 'phi and omega scans'
_diffrn_radiation_monochromator graphite
_diffrn_radiation_source 'fine-focus sealed tube'
_diffrn_radiation_type MoK\a
_diffrn_radiation_wavelength 0.71073
_diffrn_reflns_av_R_equivalents 0.0399
_diffrn_reflns_av_sigmaI/netI 0.0547
_diffrn_reflns_limit_h_max 11
_diffrn_reflns_limit_h_min -11
_diffrn_reflns_limit_k_max 14
_diffrn_reflns_limit_k_min -15
_diffrn_reflns_limit_l_max 18
_diffrn_reflns_limit_l_min -30
_diffrn_reflns_number 14007
_diffrn_reflns_theta_full 27.45
_diffrn_reflns_theta_max 27.45
_diffrn_reflns_theta_min 1.87
_exptl_absorpt_coefficient_mu 1.012
_exptl_absorpt_correction_T_max 0.85718
_exptl_absorpt_correction_T_min 0.79247
_exptl_absorpt_correction_type multi-scan
_exptl_absorpt_process_details 'MULscanABS in PLATON (Spek, 2003)'
_exptl_crystal_colour blue
_exptl_crystal_density_diffrn 1.388
_exptl_crystal_density_method 'not measured'
_exptl_crystal_description prism
_exptl_crystal_F_000 1054
_exptl_crystal_size_max 0.25
_exptl_crystal_size_mid 0.20
_exptl_crystal_size_min 0.15
_refine_diff_density_max 2.302
_refine_diff_density_min -0.578
_refine_diff_density_rms 0.098
_refine_ls_extinction_method none
_refine_ls_goodness_of_fit_ref 1.073
_refine_ls_hydrogen_treatment constr
_refine_ls_matrix_type full
_refine_ls_number_parameters 276
_refine_ls_number_reflns 5541
_refine_ls_number_restraints 0
_refine_ls_restrained_S_all 1.073
_refine_ls_R_factor_all 0.0860
_refine_ls_R_factor_gt 0.0582
_refine_ls_shift/su_max <0.001
_refine_ls_shift/su_mean <0.001
_refine_ls_structure_factor_coef Fsqd
_refine_ls_weighting_details 'calc w=1/[\s^2^(Fo^2^)+(0.0980P)^2^+1.5811P] where P=(Fo^2^+2Fc^2^)/3'
_refine_ls_weighting_scheme calc
_refine_ls_wR_factor_gt 0.1573
_refine_ls_wR_factor_ref 0.1754
_reflns_number_gt 3981
_reflns_number_total 5541
_reflns_threshold_expression I>2sigma(I)
_cod_data_source_file b717021c.txt
_cod_data_source_block kerma2
_cod_depositor_comments
;
The following automatic conversions were performed:
'_symmetry_cell_setting' value 'Monoclinic' changed to 'monoclinic'
according to '/home/saulius/struct/CIF-dictionaries/cif_core.dic'
dictionary named 'cif_core.dic' version 2.4.1 from 2010-06-29.

Automatic conversion script
Id: cif_fix_enum 1527 2010-12-29 10:47:43Z saulius 
;
_cod_original_cell_volume 2429.51(13)
_cod_original_sg_symbol_H-M 'P 21/c'
_cod_database_code 7003544

loop_
_symmetry_equiv_pos_as_xyz
'x, y, z'
'-x, y+1/2, -z+1/2'
'-x, -y, -z'
'x, -y-1/2, z-1/2'

loop_
_atom_site_label
_atom_site_type_symbol
_atom_site_fract_x
_atom_site_fract_y
_atom_site_fract_z
_atom_site_U_iso_or_equiv
_atom_site_adp_type
_atom_site_occupancy
_atom_site_symmetry_multiplicity
_atom_site_calc_flag
_atom_site_refinement_flags
_atom_site_disorder_assembly
_atom_site_disorder_group
C1 C 0.2601(4) -0.2058(3) -0.37952(19) 0.0350(8) Uani 1 1 d . . .
C2 C 0.1170(5) -0.1821(4) -0.4237(2) 0.0457(10) Uani 1 1 d . . .
H2 H 0.0678 -0.2347 -0.4548 0.055 Uiso 1 1 calc R . .
C3 C 0.0436(5) -0.0828(4) -0.4235(2) 0.0516(11) Uani 1 1 d . . .
H3 H -0.0552 -0.0675 -0.4546 0.062 Uiso 1 1 calc R . .
C4 C 0.1128(5) -0.0059(3) -0.3786(2) 0.0468(10) Uani 1 1 d . . .
H4 H 0.0617 0.0620 -0.3782 0.056 Uiso 1 1 calc R . .
C5 C 0.2554(5) -0.0284(3) -0.3346(2) 0.0456(10) Uani 1 1 d . . .
H5 H 0.3040 0.0244 -0.3035 0.055 Uiso 1 1 calc R . .
C6 C 0.3295(5) -0.1268(3) -0.33487(19) 0.0403(9) Uani 1 1 d . . .
H6 H 0.4293 -0.1409 -0.3041 0.048 Uiso 1 1 calc R . .
C7 C 0.3812(4) -0.3990(3) -0.30539(18) 0.0368(9) Uani 1 1 d . . .
H7A H 0.4222 -0.4747 -0.3044 0.044 Uiso 1 1 calc R . .
H7B H 0.4551 -0.3587 -0.2698 0.044 Uiso 1 1 calc R . .
C8 C 0.2275(4) -0.4052(3) -0.29876(17) 0.0322(8) Uani 1 1 d . . .
C9 C 0.0402(7) -0.3463(5) -0.2670(3) 0.0685(16) Uani 1 1 d . . .
H9A H -0.0311 -0.2825 -0.2812 0.082 Uiso 1 1 calc R . .
H9B H 0.0500 -0.3651 -0.2247 0.082 Uiso 1 1 calc R . .
C10 C -0.0213(4) -0.4445(3) -0.30943(19) 0.0386(9) Uani 1 1 d . . .
C11 C -0.1459(6) -0.4136(5) -0.3694(2) 0.0630(14) Uani 1 1 d . . .
H11A H -0.1099 -0.3511 -0.3872 0.094 Uiso 1 1 calc R . .
H11B H -0.2416 -0.3930 -0.3628 0.094 Uiso 1 1 calc R . .
H11C H -0.1677 -0.4765 -0.3975 0.094 Uiso 1 1 calc R . .
C12 C -0.0757(6) -0.5374(4) -0.2788(2) 0.0598(13) Uani 1 1 d . . .
H12A H -0.1048 -0.6013 -0.3062 0.090 Uiso 1 1 calc R . .
H12B H -0.1667 -0.5130 -0.2698 0.090 Uiso 1 1 calc R . .
H12C H 0.0093 -0.5579 -0.2405 0.090 Uiso 1 1 calc R . .
C13 C 0.2285(5) -0.4179(3) -0.43506(18) 0.0395(9) Uani 1 1 d . . .
H13A H 0.1344 -0.4261 -0.4243 0.047 Uiso 1 1 calc R . .
H13B H 0.1965 -0.3836 -0.4761 0.047 Uiso 1 1 calc R . .
C14 C 0.3003(5) -0.5266(3) -0.43539(17) 0.0357(8) Uani 1 1 d . . .
C15 C 0.4452(7) -0.6455(4) -0.4645(3) 0.0665(16) Uani 1 1 d . . .
H15A H 0.5609 -0.6458 -0.4511 0.080 Uiso 1 1 calc R . .
H15B H 0.4005 -0.6855 -0.5039 0.080 Uiso 1 1 calc R . .
C16 C 0.3939(4) -0.6989(3) -0.41596(17) 0.0307(8) Uani 1 1 d . . .
C17 C 0.2968(6) -0.7978(4) -0.4409(3) 0.082(2) Uani 1 1 d . . .
H17A H 0.2655 -0.8309 -0.4091 0.123 Uiso 1 1 calc R . .
H17B H 0.3575 -0.8513 -0.4543 0.123 Uiso 1 1 calc R . .
H17C H 0.2030 -0.7765 -0.4759 0.123 Uiso 1 1 calc R . .
C18 C 0.5317(7) -0.7231(7) -0.3587(2) 0.101(3) Uani 1 1 d . . .
H18A H 0.5813 -0.6538 -0.3400 0.152 Uiso 1 1 calc R . .
H18B H 0.6075 -0.7683 -0.3687 0.152 Uiso 1 1 calc R . .
H18C H 0.4965 -0.7631 -0.3298 0.152 Uiso 1 1 calc R . .
C19 C 0.6357(7) -0.5553(5) 0.0328(4) 0.0789(19) Uani 1 1 d . . .
H19 H 0.7295 -0.5938 0.0553 0.095 Uiso 1 1 calc R . .
C20 C 0.5478(9) -0.5868(5) -0.0240(4) 0.081(2) Uani 1 1 d . . .
H20 H 0.5802 -0.6481 -0.0416 0.097 Uiso 1 1 calc R . .
C21 C 0.4102(9) -0.5322(7) -0.0582(3) 0.086(2) Uani 1 1 d . . .
C22 C 0.3212(16) -0.5617(17) -0.1155(7) 0.121(6) Uani 0.50 1 d P . .
H22A H 0.2654 -0.6301 -0.1144 0.181 Uiso 0.50 1 calc PR . .
H22B H 0.3879 -0.5734 -0.1393 0.181 Uiso 0.50 1 calc PR . .
H22C H 0.2452 -0.5032 -0.1345 0.181 Uiso 0.50 1 calc PR . .
Cl1 Cl 0.27403(11) -0.73269(8) -0.26891(4) 0.0407(3) Uani 1 1 d . . .
Cl2 Cl -0.07205(10) -0.70513(8) -0.41357(4) 0.0384(2) Uani 1 1 d . . .
Co1 Co 0.15623(5) -0.63017(4) -0.35300(2) 0.02594(16) Uani 1 1 d . . .
N1 N 0.1222(4) -0.4798(2) -0.32141(15) 0.0344(7) Uani 1 1 d . . .
N2 N 0.2961(3) -0.6113(2) -0.40313(14) 0.0311(7) Uani 1 1 d . . .
O1 O 0.1922(3) -0.3216(2) -0.26924(13) 0.0443(7) Uani 1 1 d . . .
O2 O 0.3864(4) -0.5338(2) -0.47081(14) 0.0494(8) Uani 1 1 d . . .
P1 P 0.37665(12) -0.32966(8) -0.37716(5) 0.0382(3) Uani 1 1 d . . .

loop_
_atom_site_aniso_label
_atom_site_aniso_U_11
_atom_site_aniso_U_22
_atom_site_aniso_U_33
_atom_site_aniso_U_23
_atom_site_aniso_U_13
_atom_site_aniso_U_12
C1 0.041(2) 0.0225(17) 0.052(2) 0.0036(16) 0.0292(18) -0.0029(16)
C2 0.046(2) 0.040(2) 0.051(3) -0.0104(19) 0.017(2) 0.0021(19)
C3 0.050(2) 0.042(2) 0.059(3) 0.002(2) 0.015(2) 0.013(2)
C4 0.051(2) 0.027(2) 0.072(3) 0.006(2) 0.034(2) 0.0084(19)
C5 0.058(3) 0.036(2) 0.052(3) -0.0083(19) 0.031(2) -0.006(2)
C6 0.043(2) 0.041(2) 0.037(2) 0.0045(17) 0.0142(17) 0.0034(18)
C7 0.0335(19) 0.033(2) 0.040(2) -0.0030(16) 0.0090(16) -0.0020(16)
C8 0.040(2) 0.0260(18) 0.0312(19) -0.0002(15) 0.0137(16) 0.0039(16)
C9 0.076(3) 0.062(3) 0.092(4) -0.034(3) 0.058(3) -0.017(3)
C10 0.038(2) 0.037(2) 0.051(2) -0.0084(18) 0.0284(18) -0.0022(17)
C11 0.047(3) 0.070(3) 0.077(4) 0.007(3) 0.029(2) 0.018(3)
C12 0.065(3) 0.063(3) 0.072(3) -0.009(3) 0.050(3) -0.015(3)
C13 0.053(2) 0.035(2) 0.038(2) 0.0069(17) 0.0252(18) 0.0094(19)
C14 0.047(2) 0.032(2) 0.034(2) -0.0016(16) 0.0222(17) -0.0011(17)
C15 0.104(4) 0.041(3) 0.088(4) 0.018(2) 0.074(4) 0.027(3)
C16 0.0300(17) 0.0271(18) 0.039(2) 0.0006(15) 0.0178(15) 0.0046(15)
C17 0.063(3) 0.049(3) 0.161(6) -0.049(4) 0.074(4) -0.018(3)
C18 0.062(3) 0.191(8) 0.044(3) 0.003(4) 0.012(3) 0.072(4)
C19 0.071(4) 0.062(4) 0.127(6) 0.024(4) 0.064(4) 0.005(3)
C20 0.097(5) 0.043(3) 0.149(7) -0.008(4) 0.100(5) -0.006(3)
C21 0.090(5) 0.105(5) 0.077(4) -0.003(4) 0.048(4) -0.050(4)
C22 0.073(8) 0.200(19) 0.091(11) 0.000(12) 0.032(8) -0.047(11)
Cl1 0.0369(5) 0.0445(6) 0.0400(5) 0.0117(4) 0.0132(4) 0.0021(4)
Cl2 0.0332(5) 0.0379(5) 0.0406(5) -0.0059(4) 0.0094(4) -0.0071(4)
Co1 0.0269(3) 0.0229(3) 0.0303(3) -0.00039(18) 0.0132(2) -0.00126(19)
N1 0.0366(16) 0.0290(16) 0.0457(18) -0.0046(14) 0.0248(14) -0.0034(14)
N2 0.0356(16) 0.0235(15) 0.0416(18) 0.0001(13) 0.0231(14) 0.0008(13)
O1 0.0532(17) 0.0379(15) 0.0490(17) -0.0138(13) 0.0273(14) -0.0048(13)
O2 0.076(2) 0.0361(15) 0.0570(18) 0.0069(13) 0.0490(17) 0.0104(15)
P1 0.0414(6) 0.0282(5) 0.0526(6) 0.0024(4) 0.0261(5) 0.0011(4)

loop_
_atom_type_symbol
_atom_type_description
_atom_type_scat_dispersion_real
_atom_type_scat_dispersion_imag
_atom_type_scat_source
C C 0.0033 0.0016 'International Tables Vol C Tables 4.2.6.8 and 6.1.1.4'
H H 0.0000 0.0000 'International Tables Vol C Tables 4.2.6.8 and 6.1.1.4'
Cl Cl 0.1484 0.1585 'International Tables Vol C Tables 4.2.6.8 and 6.1.1.4'
Co Co 0.3494 0.9721 'International Tables Vol C Tables 4.2.6.8 and 6.1.1.4'
N N 0.0061 0.0033 'International Tables Vol C Tables 4.2.6.8 and 6.1.1.4'
O O 0.0106 0.0060 'International Tables Vol C Tables 4.2.6.8 and 6.1.1.4'
P P 0.1023 0.0942 'International Tables Vol C Tables 4.2.6.8 and 6.1.1.4'

loop_
_geom_angle_atom_site_label_1
_geom_angle_atom_site_label_2
_geom_angle_atom_site_label_3
_geom_angle
_geom_angle_site_symmetry_1
_geom_angle_site_symmetry_3
_geom_angle_publ_flag
C2 C1 C6 118.1(4) . . ?
C2 C1 P1 125.4(3) . . ?
C6 C1 P1 116.3(3) . . ?
C1 C2 C3 120.8(4) . . ?
C1 C2 H2 119.6 . . ?
C3 C2 H2 119.6 . . ?
C4 C3 C2 120.4(4) . . ?
C4 C3 H3 119.8 . . ?
C2 C3 H3 119.8 . . ?
C5 C4 C3 119.2(4) . . ?
C5 C4 H4 120.4 . . ?
C3 C4 H4 120.4 . . ?
C4 C5 C6 120.6(4) . . ?
C4 C5 H5 119.7 . . ?
C6 C5 H5 119.7 . . ?
C5 C6 C1 120.8(4) . . ?
C5 C6 H6 119.6 . . ?
C1 C6 H6 119.6 . . ?
C8 C7 P1 114.4(3) . . ?
C8 C7 H7A 108.7 . . ?
P1 C7 H7A 108.7 . . ?
C8 C7 H7B 108.7 . . ?
P1 C7 H7B 108.7 . . ?
H7A C7 H7B 107.6 . . ?
N1 C8 O1 117.4(3) . . ?
N1 C8 C7 126.4(3) . . ?
O1 C8 C7 116.1(3) . . ?
O1 C9 C10 105.6(3) . . ?
O1 C9 H9A 110.6 . . ?
C10 C9 H9A 110.6 . . ?
O1 C9 H9B 110.6 . . ?
C10 C9 H9B 110.6 . . ?
H9A C9 H9B 108.8 . . ?
C11 C10 N1 108.3(3) . . ?
C11 C10 C12 111.1(4) . . ?
N1 C10 C12 109.9(3) . . ?
C11 C10 C9 113.0(4) . . ?
N1 C10 C9 101.9(3) . . ?
C12 C10 C9 112.2(4) . . ?
C10 C11 H11A 109.5 . . ?
C10 C11 H11B 109.5 . . ?
H11A C11 H11B 109.5 . . ?
C10 C11 H11C 109.5 . . ?
H11A C11 H11C 109.5 . . ?
H11B C11 H11C 109.5 . . ?
C10 C12 H12A 109.5 . . ?
C10 C12 H12B 109.5 . . ?
H12A C12 H12B 109.5 . . ?
C10 C12 H12C 109.5 . . ?
H12A C12 H12C 109.5 . . ?
H12B C12 H12C 109.5 . . ?
C14 C13 P1 108.0(3) . . ?
C14 C13 H13A 110.1 . . ?
P1 C13 H13A 110.1 . . ?
C14 C13 H13B 110.1 . . ?
P1 C13 H13B 110.1 . . ?
H13A C13 H13B 108.4 . . ?
N2 C14 O2 117.6(3) . . ?
N2 C14 C13 127.0(3) . . ?
O2 C14 C13 115.2(3) . . ?
O2 C15 C16 105.5(3) . . ?
O2 C15 H15A 110.6 . . ?
C16 C15 H15A 110.6 . . ?
O2 C15 H15B 110.6 . . ?
C16 C15 H15B 110.6 . . ?
H15A C15 H15B 108.8 . . ?
C17 C16 N2 109.8(3) . . ?
C17 C16 C18 112.5(5) . . ?
N2 C16 C18 109.3(4) . . ?
C17 C16 C15 110.8(4) . . ?
N2 C16 C15 102.8(3) . . ?
C18 C16 C15 111.2(4) . . ?
C16 C17 H17A 109.5 . . ?
C16 C17 H17B 109.5 . . ?
H17A C17 H17B 109.5 . . ?
C16 C17 H17C 109.5 . . ?
H17A C17 H17C 109.5 . . ?
H17B C17 H17C 109.5 . . ?
C16 C18 H18A 109.5 . . ?
C16 C18 H18B 109.5 . . ?
H18A C18 H18B 109.5 . . ?
C16 C18 H18C 109.5 . . ?
H18A C18 H18C 109.5 . . ?
H18B C18 H18C 109.5 . . ?
C20 C19 C21 119.4(6) . 3_645 ?
C20 C19 H19 120.3 . . ?
C21 C19 H19 120.3 3_645 . ?
C19 C20 C21 121.8(6) . . ?
C19 C20 H20 119.1 . . ?
C21 C20 H20 119.1 . . ?
C22 C21 C19 118.5(12) . 3_645 ?
C22 C21 C20 122.7(12) . . ?
C19 C21 C20 118.8(6) 3_645 . ?
C21 C22 H22A 109.5 . . ?
C21 C22 H22B 109.5 . . ?
H22A C22 H22B 109.5 . . ?
C21 C22 H22C 109.5 . . ?
H22A C22 H22C 109.5 . . ?
H22B C22 H22C 109.5 . . ?
N1 Co1 N2 108.75(12) . . ?
N1 Co1 Cl1 105.38(10) . . ?
N2 Co1 Cl1 111.47(9) . . ?
N1 Co1 Cl2 111.14(9) . . ?
N2 Co1 Cl2 108.54(9) . . ?
Cl1 Co1 Cl2 111.53(4) . . ?
C8 N1 C10 107.3(3) . . ?
C8 N1 Co1 126.0(2) . . ?
C10 N1 Co1 125.8(2) . . ?
C14 N2 C16 107.5(3) . . ?
C14 N2 Co1 126.1(3) . . ?
C16 N2 Co1 125.9(2) . . ?
C8 O1 C9 106.4(3) . . ?
C14 O2 C15 106.3(3) . . ?
C1 P1 C13 100.82(18) . . ?
C1 P1 C7 102.43(18) . . ?
C13 P1 C7 99.59(17) . . ?

loop_
_geom_bond_atom_site_label_1
_geom_bond_atom_site_label_2
_geom_bond_distance
_geom_bond_site_symmetry_2
_geom_bond_publ_flag
C1 C2 1.371(6) . ?
C1 C6 1.389(6) . ?
C1 P1 1.834(4) . ?
C2 C3 1.382(6) . ?
C2 H2 0.9500 . ?
C3 C4 1.376(6) . ?
C3 H3 0.9500 . ?
C4 C5 1.363(6) . ?
C4 H4 0.9500 . ?
C5 C6 1.375(6) . ?
C5 H5 0.9500 . ?
C6 H6 0.9500 . ?
C7 C8 1.477(5) . ?
C7 P1 1.869(4) . ?
C7 H7A 0.9900 . ?
C7 H7B 0.9900 . ?
C8 N1 1.288(5) . ?
C8 O1 1.334(4) . ?
C9 O1 1.447(5) . ?
C9 C10 1.521(6) . ?
C9 H9A 0.9900 . ?
C9 H9B 0.9900 . ?
C10 C11 1.498(6) . ?
C10 N1 1.506(5) . ?
C10 C12 1.517(6) . ?
C11 H11A 0.9800 . ?
C11 H11B 0.9800 . ?
C11 H11C 0.9800 . ?
C12 H12A 0.9800 . ?
C12 H12B 0.9800 . ?
C12 H12C 0.9800 . ?
C13 C14 1.476(5) . ?
C13 P1 1.865(4) . ?
C13 H13A 0.9900 . ?
C13 H13B 0.9900 . ?
C14 N2 1.285(5) . ?
C14 O2 1.344(5) . ?
C15 O2 1.447(5) . ?
C15 C16 1.528(6) . ?
C15 H15A 0.9900 . ?
C15 H15B 0.9900 . ?
C16 C17 1.480(6) . ?
C16 N2 1.492(4) . ?
C16 C18 1.497(6) . ?
C17 H17A 0.9800 . ?
C17 H17B 0.9800 . ?
C17 H17C 0.9800 . ?
C18 H18A 0.9800 . ?
C18 H18B 0.9800 . ?
C18 H18C 0.9800 . ?
C19 C20 1.335(10) . ?
C19 C21 1.358(9) 3_645 ?
C19 H19 0.9500 . ?
C20 C21 1.390(10) . ?
C20 H20 0.9500 . ?
C21 C22 1.338(15) . ?
C21 C19 1.358(9) 3_645 ?
C22 H22A 0.9800 . ?
C22 H22B 0.9800 . ?
C22 H22C 0.9800 . ?
Cl1 Co1 2.2447(10) . ?
Cl2 Co1 2.2459(10) . ?
Co1 N1 2.036(3) . ?
Co1 N2 2.049(3) . ?

loop_
_geom_torsion_atom_site_label_1
_geom_torsion_atom_site_label_2
_geom_torsion_atom_site_label_3
_geom_torsion_atom_site_label_4
_geom_torsion
_geom_torsion_site_symmetry_1
_geom_torsion_site_symmetry_2
_geom_torsion_site_symmetry_3
_geom_torsion_site_symmetry_4
_geom_torsion_publ_flag
C6 C1 C2 C3 -0.4(6) . . . . ?
P1 C1 C2 C3 -175.6(3) . . . . ?
C1 C2 C3 C4 -0.4(7) . . . . ?
C2 C3 C4 C5 0.7(7) . . . . ?
C3 C4 C5 C6 -0.2(6) . . . . ?
C4 C5 C6 C1 -0.6(6) . . . . ?
C2 C1 C6 C5 0.9(6) . . . . ?
P1 C1 C6 C5 176.5(3) . . . . ?
P1 C7 C8 N1 84.9(4) . . . . ?
P1 C7 C8 O1 -91.1(4) . . . . ?
O1 C9 C10 C11 -104.5(5) . . . . ?
O1 C9 C10 N1 11.4(5) . . . . ?
O1 C9 C10 C12 128.9(4) . . . . ?
P1 C13 C14 N2 91.1(4) . . . . ?
P1 C13 C14 O2 -84.6(4) . . . . ?
O2 C15 C16 C17 121.9(4) . . . . ?
O2 C15 C16 N2 4.7(5) . . . . ?
O2 C15 C16 C18 -112.2(5) . . . . ?
C21 C19 C20 C21 0.2(9) 3_645 . . . ?
C19 C20 C21 C22 179.3(9) . . . . ?
C19 C20 C21 C19 -0.2(9) . . . 3_645 ?
O1 C8 N1 C10 2.9(5) . . . . ?
C7 C8 N1 C10 -173.1(4) . . . . ?
O1 C8 N1 Co1 -166.8(3) . . . . ?
C7 C8 N1 Co1 17.3(6) . . . . ?
C11 C10 N1 C8 110.4(4) . . . . ?
C12 C10 N1 C8 -128.0(4) . . . . ?
C9 C10 N1 C8 -8.9(5) . . . . ?
C11 C10 N1 Co1 -79.9(4) . . . . ?
C12 C10 N1 Co1 41.6(5) . . . . ?
C9 C10 N1 Co1 160.8(3) . . . . ?
N2 Co1 N1 C8 -42.6(4) . . . . ?
Cl1 Co1 N1 C8 77.1(3) . . . . ?
Cl2 Co1 N1 C8 -162.0(3) . . . . ?
N2 Co1 N1 C10 149.7(3) . . . . ?
Cl1 Co1 N1 C10 -90.7(3) . . . . ?
Cl2 Co1 N1 C10 30.3(3) . . . . ?
O2 C14 N2 C16 -0.5(5) . . . . ?
C13 C14 N2 C16 -176.2(4) . . . . ?
O2 C14 N2 Co1 -172.6(3) . . . . ?
C13 C14 N2 Co1 11.8(6) . . . . ?
C17 C16 N2 C14 -120.6(4) . . . . ?
C18 C16 N2 C14 115.5(5) . . . . ?
C15 C16 N2 C14 -2.7(4) . . . . ?
C17 C16 N2 Co1 51.4(5) . . . . ?
C18 C16 N2 Co1 -72.4(5) . . . . ?
C15 C16 N2 Co1 169.4(3) . . . . ?
N1 Co1 N2 C14 -32.0(4) . . . . ?
Cl1 Co1 N2 C14 -147.8(3) . . . . ?
Cl2 Co1 N2 C14 89.0(3) . . . . ?
N1 Co1 N2 C16 157.4(3) . . . . ?
Cl1 Co1 N2 C16 41.6(3) . . . . ?
Cl2 Co1 N2 C16 -81.6(3) . . . . ?
N1 C8 O1 C9 5.0(5) . . . . ?
C7 C8 O1 C9 -178.6(4) . . . . ?
C10 C9 O1 C8 -10.4(5) . . . . ?
N2 C14 O2 C15 3.7(5) . . . . ?
C13 C14 O2 C15 179.9(4) . . . . ?
C16 C15 O2 C14 -5.1(5) . . . . ?
C2 C1 P1 C13 -13.5(4) . . . . ?
C6 C1 P1 C13 171.3(3) . . . . ?
C2 C1 P1 C7 -116.0(4) . . . . ?
C6 C1 P1 C7 68.8(3) . . . . ?
C14 C13 P1 C1 -175.4(3) . . . . ?
C14 C13 P1 C7 -70.6(3) . . . . ?
C8 C7 P1 C1 46.5(3) . . . . ?
C8 C7 P1 C13 -57.0(3) . . . . ?
